data_4110621
loop_
_publ_author_name
'Sunita Thyagarajan'
'Narasimha N. Murthy'
'Amy A. Narducci Sarjeant'
'Kenneth D. Karlin'
'Steve E. Rokita'

_publ_section_title
;
 Selective DNA Strand Scission with Binuclear Copper Complexes:
 Implications for an Active Cu2-O2 Species
;
_journal_name_full 'Journal of the American Chemical Society'
_journal_page_first 7003
_journal_page_last 7008
_journal_paper_doi 10.1021/ja061014t
_journal_volume 128
_journal_year 2006
_chemical_formula_sum 'C32 H48 Cl4 Cu2 N6 O20'
_chemical_formula_weight 1105.64
_chemical_name_systematic
; 
 ? 
;
_space_group_IT_number 14
_symmetry_cell_setting monoclinic
_symmetry_space_group_name_Hall '-P 2ybc'
_symmetry_space_group_name_H-M 'P 1 21/c 1'
_atom_sites_solution_hydrogens geom
_atom_sites_solution_primary direct
_atom_sites_solution_secondary difmap
_audit_creation_date
;
'Thu Dec 04 11:22:39 2003'
;
_audit_creation_method SHELXL-97
_cell_angle_alpha 90.00
_cell_angle_beta 108.767(7)
_cell_angle_gamma 90.00
_cell_formula_units_Z 2
_cell_length_a 15.6989(11)
_cell_length_b 13.5530(12)
_cell_length_c 11.3397(10)
_cell_measurement_theta_max 32.9489
_cell_measurement_theta_min 3.9282
_cell_volume 2284.4(3)
_computing_cell_refinement 'Oxford Diffraction CrysAlis RED'
_computing_data_collection 'Oxford Diffraction CrysAlis CCD'
_computing_data_reduction 'Oxford Diffraction CrysAlis RED'
_computing_molecular_graphics 'Sheldrick, G.M. (2000). SHELXTL v6.10.'
_computing_publication_material 'Sheldrick, G.M. (2000). SHELXTL v6.10.'
_computing_structure_refinement 'Sheldrick, G.M. (2000). SHELXTL v6.10.'
_computing_structure_solution 'Sheldrick, G.M. (2000). SHELXTL v6.10.'
_diffrn_ambient_temperature 100
_diffrn_measured_fraction_theta_full 0.995
_diffrn_measured_fraction_theta_max 0.995
_diffrn_measurement_details 'see scan set'
_diffrn_measurement_device Kappa
_diffrn_measurement_device_type Xcalibur3
_diffrn_measurement_method ' omega scans'
_diffrn_orient_matrix_UB_11 0.0086024433
_diffrn_orient_matrix_UB_12 -0.0165017392
_diffrn_orient_matrix_UB_13 0.0444784243
_diffrn_orient_matrix_UB_21 0.0262302439
_diffrn_orient_matrix_UB_22 -0.0446265612
_diffrn_orient_matrix_UB_23 -0.0092823343
_diffrn_orient_matrix_UB_31 0.0600187267
_diffrn_orient_matrix_UB_32 0.0217981151
_diffrn_orient_matrix_UB_33 0.0145798946
_diffrn_radiation_monochromator graphite
_diffrn_radiation_source 'Enhance (Mo) X-ray Source'
_diffrn_radiation_type 'Mo K\a'
_diffrn_radiation_wavelength 0.71073
_diffrn_reflns_av_R_equivalents 0.0298
_diffrn_reflns_av_sigmaI/netI 0.0300
_diffrn_reflns_limit_h_max 20
_diffrn_reflns_limit_h_min -20
_diffrn_reflns_limit_k_max 17
_diffrn_reflns_limit_k_min -18
_diffrn_reflns_limit_l_max 15
_diffrn_reflns_limit_l_min -11
_diffrn_reflns_number 16018
_diffrn_reflns_resolution_max 0.65
_diffrn_reflns_theta_full 28.28
_diffrn_reflns_theta_max 28.28
_diffrn_reflns_theta_min 4.38
_diffrn_source_current 40
_diffrn_source_power 2
_diffrn_source_voltage 50
_exptl_absorpt_coefficient_mu 1.24398
_exptl_absorpt_correction_T_max 0.83183
_exptl_absorpt_correction_T_min 0.63552
_exptl_absorpt_correction_type numerical
_exptl_absorpt_process_details
;
CrysAlis RED, Oxford Diffraction Ltd.,
Version 1.171.10 beta (release 25.09.2003 CrysAlis171 VC++)
(compiled Sep 25 2003,17:01:25)
Analytical numeric absorption correction using a multifaceted crystal
model based on expressions derived by R.C. Clark & J.S. Reid.
;
_exptl_crystal_colour blue
_exptl_crystal_density_diffrn 1.607
_exptl_crystal_description block
_exptl_crystal_F_000 1136
_exptl_crystal_size_max 0.30596
_exptl_crystal_size_mid 0.20284
_exptl_crystal_size_min 0.03718
_refine_diff_density_max 1.325
_refine_diff_density_min -0.700
_refine_diff_density_rms 0.126
_refine_ls_extinction_method none
_refine_ls_goodness_of_fit_ref 1.089
_refine_ls_hydrogen_treatment mixed
_refine_ls_matrix_type full
_refine_ls_number_parameters 297
_refine_ls_number_reflns 5636
_refine_ls_number_restraints 0
_refine_ls_restrained_S_all 1.089
_refine_ls_R_factor_all 0.0760
_refine_ls_R_factor_gt 0.0642
_refine_ls_shift/su_max 0.011
_refine_ls_shift/su_mean 0.000
_refine_ls_structure_factor_coef Fsqd
_refine_ls_weighting_details 'calc w=1/[\s^2^(Fo^2^)+(0.0668P)^2^+11.9072P] where P=(Fo^2^+2Fc^2^)/3'
_refine_ls_weighting_scheme calc
_refine_ls_wR_factor_gt 0.1709
_refine_ls_wR_factor_ref 0.1783
_reflns_number_gt 4396
_reflns_number_total 5636
_reflns_threshold_expression >2sigma(I)
_cod_data_source_file ja061014tsi20060221_030110.cif
_cod_data_source_block cc
_cod_original_sg_symbol_H-M 'P 1 21/c 1 '
_cod_database_code 4110621
_audit_creation_method_reference
;
CrysAlis RED, Oxford Diffraction Ltd.,
Version 1.171.10 beta (release 25.09.2003 CrysAlis171 VC++)
(compiled Sep 25 2003,17:01:25)
;
_computing_data_collection_reference
;
CrysAlis CCD, Oxford Diffraction Ltd.,
Version 1.171.10 beta (release 25.09.2003 CrysAlis171 VC++)
(compiled Sep 25 2003,17:01:25)
;
_computing_cell_refinment_reference
;
CrysAlis RED, Oxford Diffraction Ltd.,
Version 1.171.10 beta (release 25.09.2003 CrysAlis171 VC++)
(compiled Sep 25 2003,17:01:25)
;
_computing_data_reduction_reference
;
CrysAlis RED, Oxford Diffraction Ltd.,
Version 1.171.10 beta (release 25.09.2003 CrysAlis171 VC++)
(compiled Sep 25 2003,17:01:25)
;
_jhu_your_name_here 'Dr. Amy A Sarjeant'
_jhu_your_lab_here 'NCB 240'
_jhu_your_phone_number_here x6-8569
_jhu_your_email_here xray@jhu.edu
_jhu_institutional_source 'Karlin Group'
_jhu_submitting_scientist 'NN Murthy'
_jhu_scientist_phone 6-6161
_jhu_scientist_email nnmurthy@jhu.edu
_jhu_identifying_number x0016
_jhu_xray_labbook 18
_jhu_crystalization_labbook NM03-1
_jhu_crystalization_solvent 'Methanol, Ether'
_jhu_crystalization_method Evaporation
_jhu_diffraction_detector_distance 50
_jhu_quality_factor 3

loop_
_symmetry_equiv_pos_as_xyz
'x, y, z'
'-x, y+1/2, -z+1/2'
'-x, -y, -z'
'x, -y-1/2, z-1/2'

loop_
_atom_site_label
_atom_site_type_symbol
_atom_site_fract_x
_atom_site_fract_y
_atom_site_fract_z
_atom_site_U_iso_or_equiv
_atom_site_adp_type
_atom_site_occupancy
_atom_site_symmetry_multiplicity
_atom_site_calc_flag
_atom_site_refinement_flags
_atom_site_disorder_assembly
_atom_site_disorder_group
Cu1 Cu 0.27589(3) 0.49716(3) 0.31837(4) 0.01900(15) Uani 1 1 d . A .
N2 N 0.3081(2) 0.3576(2) 0.3396(3) 0.0191(6) Uani 1 1 d . . .
N1 N 0.2119(2) 0.4968(2) 0.1337(3) 0.0154(6) Uani 1 1 d . . .
N3 N 0.2949(2) 0.6403(3) 0.3422(3) 0.0203(7) Uani 1 1 d . . .
O1 O 0.2173(2) 0.4866(3) 0.4543(3) 0.0308(7) Uani 1 1 d . . .
H1C H 0.2172 0.4266 0.4941 0.037 Uiso 1 1 calc R . .
H1D H 0.1906 0.5418 0.4765 0.037 Uiso 1 1 calc R . .
C1 C 0.1146(2) 0.4962(3) 0.1270(3) 0.0167(7) Uani 1 1 d . . .
H1A H 0.1049 0.5494 0.1784 0.020 Uiso 1 1 calc R . .
H1B H 0.1022 0.4347 0.1622 0.020 Uiso 1 1 calc R . .
C2 C 0.0475(2) 0.5073(3) -0.0035(4) 0.0188(7) Uani 1 1 d . . .
H2A H 0.0597 0.4586 -0.0587 0.023 Uiso 1 1 calc R . .
H2B H 0.0529 0.5724 -0.0360 0.023 Uiso 1 1 calc R . .
C21 C 0.3643(3) 0.3367(3) 0.4550(4) 0.0233(8) Uani 1 1 d . . .
H21A H 0.3794 0.3866 0.5144 0.028 Uiso 1 1 calc R . .
C22 C 0.3996(3) 0.2442(3) 0.4874(4) 0.0270(9) Uani 1 1 d . . .
H22A H 0.4371 0.2315 0.5680 0.032 Uiso 1 1 calc R . .
C23 C 0.3789(3) 0.1702(3) 0.3991(4) 0.0273(9) Uani 1 1 d . . .
H23A H 0.4031 0.1074 0.4185 0.033 Uiso 1 1 calc R . .
C24 C 0.3212(3) 0.1918(3) 0.2808(4) 0.0246(8) Uani 1 1 d . . .
H24A H 0.3061 0.1429 0.2199 0.030 Uiso 1 1 calc R . .
C25 C 0.2860(3) 0.2864(3) 0.2530(4) 0.0196(7) Uani 1 1 d . . .
C26 C 0.2222(3) 0.3097(3) 0.1255(4) 0.0209(8) Uani 1 1 d . . .
H26A H 0.1612 0.3075 0.1288 0.025 Uiso 1 1 calc R . .
H26B H 0.2275 0.2586 0.0685 0.025 Uiso 1 1 calc R . .
C27 C 0.2367(3) 0.4090(3) 0.0732(3) 0.0199(7) Uani 1 1 d . . .
H27A H 0.2997 0.4144 0.0798 0.024 Uiso 1 1 calc R . .
H27B H 0.2020 0.4104 -0.0147 0.024 Uiso 1 1 calc R . .
C31 C 0.3484(3) 0.6635(3) 0.4581(4) 0.0226(8) Uani 1 1 d . . .
H31A H 0.3623 0.6147 0.5189 0.027 Uiso 1 1 calc R . .
C32 C 0.3829(3) 0.7565(3) 0.4897(4) 0.0259(9) Uani 1 1 d . . .
H32A H 0.4189 0.7704 0.5707 0.031 Uiso 1 1 calc R . .
C33 C 0.3634(3) 0.8287(3) 0.3994(4) 0.0276(9) Uani 1 1 d . . .
H33A H 0.3868 0.8919 0.4183 0.033 Uiso 1 1 calc R . .
C34 C 0.3080(3) 0.8057(3) 0.2796(4) 0.0244(8) Uani 1 1 d . . .
H34A H 0.2936 0.8538 0.2178 0.029 Uiso 1 1 calc R . .
C35 C 0.2743(3) 0.7099(3) 0.2526(4) 0.0199(7) Uani 1 1 d . . .
C36 C 0.2144(3) 0.6832(3) 0.1246(4) 0.0206(8) Uani 1 1 d . . .
H36A H 0.2179 0.7353 0.0677 0.025 Uiso 1 1 calc R . .
H36B H 0.1529 0.6807 0.1253 0.025 Uiso 1 1 calc R . .
C37 C 0.2361(3) 0.5856(3) 0.0742(3) 0.0193(7) Uani 1 1 d . . .
H37A H 0.2044 0.5830 -0.0146 0.023 Uiso 1 1 calc R . .
H37B H 0.3000 0.5836 0.0858 0.023 Uiso 1 1 calc R . .
Cl1 Cl 0.49209(6) 0.47339(15) 0.25243(9) 0.0172(3) Uani 0.941(6) 1 d P A 1
Cl11 Cl 0.4914(11) 0.518(2) 0.2526(16) 0.0172(3) Uani 0.059(6) 1 d P A 2
O2 O 0.4387(2) 0.5230(3) 0.3182(3) 0.0313(7) Uani 1 1 d . . .
O3 O 0.58486(19) 0.5027(2) 0.3057(3) 0.0225(6) Uani 1 1 d . . .
O4 O 0.4592(2) 0.5007(2) 0.1227(3) 0.0297(7) Uani 1 1 d . . .
O5 O 0.4844(2) 0.3687(2) 0.2641(3) 0.0275(6) Uani 1 1 d . . .
Cl2 Cl -0.02504(8) 0.80466(9) 0.15458(12) 0.0309(3) Uani 0.886(3) 1 d P B 3
Cl22 Cl -0.0255(6) 0.7220(7) 0.2208(10) 0.0309(3) Uani 0.114(3) 1 d P B 4
O6 O -0.1173(3) 0.8094(3) 0.1493(4) 0.0462(9) Uani 1 1 d . . .
O7 O -0.0111(2) 0.7233(3) 0.0860(4) 0.0445(9) Uani 1 1 d . . .
O8 O -0.0057(4) 0.8955(4) 0.1025(6) 0.0797(17) Uani 1 1 d . . .
O9 O 0.0322(4) 0.7981(4) 0.2802(5) 0.088(2) Uani 1 1 d . . .
O99 O 0.0990(3) 0.6293(3) 0.4387(6) 0.0699(15) Uani 1 1 d . . .
H99A H 0.1553 0.6591 0.4595 0.084 Uiso 1 1 calc R . .
H99B H 0.0528 0.6596 0.4598 0.084 Uiso 1 1 calc R . .

loop_
_atom_site_aniso_label
_atom_site_aniso_U_11
_atom_site_aniso_U_22
_atom_site_aniso_U_33
_atom_site_aniso_U_23
_atom_site_aniso_U_13
_atom_site_aniso_U_12
Cu1 0.0172(2) 0.0215(3) 0.0152(2) 0.00108(17) 0.00083(18) 0.00019(17)
N2 0.0155(14) 0.0212(16) 0.0194(15) 0.0026(12) 0.0041(12) -0.0041(12)
N1 0.0095(13) 0.0209(15) 0.0139(14) 0.0015(11) 0.0012(11) 0.0014(11)
N3 0.0182(15) 0.0220(17) 0.0204(16) -0.0030(13) 0.0057(12) 0.0015(12)
O1 0.0236(15) 0.048(2) 0.0229(15) 0.0009(13) 0.0105(12) -0.0014(13)
C1 0.0097(15) 0.0244(18) 0.0149(16) 0.0000(13) 0.0023(13) 0.0003(13)
C2 0.0106(17) 0.0239(19) 0.0192(18) 0.0017(14) 0.0010(14) 0.0019(13)
C21 0.0190(18) 0.027(2) 0.0211(18) 0.0032(15) 0.0030(15) -0.0022(15)
C22 0.025(2) 0.032(2) 0.022(2) 0.0117(16) 0.0053(16) 0.0026(17)
C23 0.029(2) 0.025(2) 0.031(2) 0.0111(17) 0.0142(18) 0.0045(17)
C24 0.027(2) 0.0214(19) 0.027(2) 0.0005(16) 0.0108(17) 0.0007(16)
C25 0.0162(17) 0.0207(18) 0.0226(18) 0.0028(14) 0.0072(14) -0.0010(14)
C26 0.0172(17) 0.0229(19) 0.0203(18) -0.0039(15) 0.0028(14) -0.0003(14)
C27 0.0168(17) 0.026(2) 0.0149(16) -0.0010(14) 0.0026(13) 0.0030(14)
C31 0.0217(18) 0.0229(19) 0.0218(19) -0.0037(15) 0.0051(15) 0.0014(15)
C32 0.025(2) 0.027(2) 0.025(2) -0.0088(16) 0.0075(16) -0.0018(16)
C33 0.032(2) 0.022(2) 0.033(2) -0.0087(17) 0.0157(18) -0.0033(17)
C34 0.027(2) 0.023(2) 0.026(2) 0.0031(15) 0.0121(17) 0.0012(16)
C35 0.0148(16) 0.0217(18) 0.0240(19) 0.0024(15) 0.0073(14) 0.0051(14)
C36 0.0197(18) 0.0225(19) 0.0199(18) 0.0067(14) 0.0067(14) 0.0018(14)
C37 0.0159(16) 0.026(2) 0.0147(16) 0.0038(14) 0.0035(13) 0.0002(14)
Cl1 0.0136(4) 0.0183(10) 0.0183(4) -0.0016(4) 0.0031(3) -0.0005(4)
Cl11 0.0136(4) 0.0183(10) 0.0183(4) -0.0016(4) 0.0031(3) -0.0005(4)
O2 0.0230(15) 0.0360(18) 0.0388(18) -0.0086(14) 0.0156(14) 0.0015(13)
O3 0.0146(13) 0.0246(14) 0.0251(14) -0.0008(11) 0.0019(11) -0.0036(10)
O4 0.0264(16) 0.0391(18) 0.0195(15) 0.0048(12) 0.0015(12) -0.0044(13)
O5 0.0271(15) 0.0194(14) 0.0362(17) -0.0036(12) 0.0106(13) -0.0027(11)
Cl2 0.0235(6) 0.0293(6) 0.0396(7) -0.0103(5) 0.0096(5) 0.0009(4)
Cl22 0.0235(6) 0.0293(6) 0.0396(7) -0.0103(5) 0.0096(5) 0.0009(4)
O6 0.037(2) 0.047(2) 0.061(3) -0.0074(19) 0.0247(18) 0.0028(17)
O7 0.0342(19) 0.038(2) 0.060(2) -0.0176(18) 0.0133(17) 0.0038(15)
O8 0.088(4) 0.044(3) 0.132(5) -0.001(3) 0.070(4) -0.006(3)
O9 0.090(4) 0.079(4) 0.063(3) -0.027(3) -0.021(3) 0.022(3)
O99 0.062(3) 0.042(2) 0.124(5) -0.022(3) 0.057(3) -0.002(2)

loop_
_atom_type_symbol
_atom_type_description
_atom_type_scat_dispersion_real
_atom_type_scat_dispersion_imag
_atom_type_scat_source
C C 0.0033 0.0016 'International Tables Vol C Tables 4.2.6.8 and 6.1.1.4'
H H 0.0000 0.0000 'International Tables Vol C Tables 4.2.6.8 and 6.1.1.4'
N N 0.0061 0.0033 'International Tables Vol C Tables 4.2.6.8 and 6.1.1.4'
O O 0.0106 0.0060 'International Tables Vol C Tables 4.2.6.8 and 6.1.1.4'
Cl Cl 0.1484 0.1585 'International Tables Vol C Tables 4.2.6.8 and 6.1.1.4'
Cu Cu 0.3201 1.2651 'International Tables Vol C Tables 4.2.6.8 and 6.1.1.4'

loop_
_exptl_crystal_face_index_h
_exptl_crystal_face_index_k
_exptl_crystal_face_index_l
_exptl_crystal_face_perp_dist
20.00 -3.00 1.00 0.0372
-5.00 9.00 -12.00 0.2400
-6.00 -18.00 4.00 0.3060
-6.00 -11.00 13.00 0.2528
2.00 18.00 4.00 0.2465
-6.00 11.00 13.00 0.1768
13.00 -9.00 -13.00 0.2376
7.00 14.00 -11.00 0.2466
4.00 -16.00 -8.00 0.2594
-20.00 -4.00 -1.00 0.1110
-21.00 -3.00 1.00 0.1174

loop_
_geom_angle_atom_site_label_1
_geom_angle_atom_site_label_2
_geom_angle_atom_site_label_3
_geom_angle
_geom_angle_site_symmetry_3
N2 Cu1 N3 156.33(14) .
N2 Cu1 N1 98.57(13) .
N3 Cu1 N1 98.53(13) .
N2 Cu1 O1 90.05(14) .
N3 Cu1 O1 92.92(14) .
N1 Cu1 O1 126.28(13) .
N2 Cu1 O2 85.09(12) .
N3 Cu1 O2 76.07(12) .
N1 Cu1 O2 99.36(12) .
O1 Cu1 O2 134.28(12) .
C25 N2 C21 119.5(4) .
C25 N2 Cu1 127.7(3) .
C21 N2 Cu1 112.7(3) .
C27 N1 C37 107.2(3) .
C27 N1 C1 112.6(3) .
C37 N1 C1 112.6(3) .
C27 N1 Cu1 111.4(2) .
C37 N1 Cu1 110.8(2) .
C1 N1 Cu1 102.2(2) .
C35 N3 C31 119.6(4) .
C35 N3 Cu1 126.7(3) .
C31 N3 Cu1 112.5(3) .
N1 C1 C2 114.9(3) .
C1 C2 C2 108.5(4) 3_565
N2 C21 C22 122.2(4) .
C21 C22 C23 119.3(4) .
C22 C23 C24 118.5(4) .
C23 C24 C25 120.1(4) .
N2 C25 C24 120.5(4) .
N2 C25 C26 119.2(3) .
C24 C25 C26 120.3(4) .
C25 C26 C27 115.2(3) .
N1 C27 C26 115.8(3) .
N3 C31 C32 122.5(4) .
C31 C32 C33 118.9(4) .
C32 C33 C34 119.1(4) .
C33 C34 C35 119.6(4) .
N3 C35 C34 120.2(4) .
N3 C35 C36 119.0(3) .
C34 C35 C36 120.8(4) .
C35 C36 C37 115.3(3) .
N1 C37 C36 114.4(3) .
O5 Cl1 O3 109.75(19) .
O5 Cl1 O4 109.6(2) .
O3 Cl1 O4 109.77(19) .
O5 Cl1 O2 109.3(2) .
O3 Cl1 O2 109.2(2) .
O4 Cl1 O2 109.2(2) .
O2 Cl11 O3 122.5(13) .
O2 Cl11 O4 122.2(13) .
O3 Cl11 O4 113.2(13) .
O2 Cl11 O5 87.5(15) .
O3 Cl11 O5 84.0(15) .
O4 Cl11 O5 83.9(14) .
Cl11 O2 Cl1 24.5(14) .
Cl11 O2 Cu1 144.9(9) .
Cl1 O2 Cu1 132.2(2) .
Cl11 O3 Cl1 24.5(13) .
Cl11 O4 Cl1 24.5(13) .
Cl1 O5 Cl11 2.7(5) .
O7 Cl2 O9 110.2(3) .
O7 Cl2 O6 110.3(2) .
O9 Cl2 O6 110.5(4) .
O7 Cl2 O8 110.6(3) .
O9 Cl2 O8 108.4(4) .
O6 Cl2 O8 106.8(3) .
O9 Cl22 O7 100.5(7) .
O9 Cl22 O6 91.8(6) .
O7 Cl22 O6 84.5(5) .
Cl2 O6 Cl22 46.7(3) .
Cl2 O7 Cl22 52.5(4) .
Cl22 O9 Cl2 57.2(5) .

loop_
_geom_bond_atom_site_label_1
_geom_bond_atom_site_label_2
_geom_bond_distance
_geom_bond_site_symmetry_2
Cu1 N2 1.952(3) .
Cu1 N3 1.968(3) .
Cu1 N1 2.011(3) .
Cu1 O1 2.039(3) .
Cu1 O2 2.580(3) .
N2 C25 1.341(5) .
N2 C21 1.352(5) .
N1 C27 1.487(5) .
N1 C37 1.488(5) .
N1 C1 1.505(4) .
N3 C35 1.348(5) .
N3 C31 1.349(5) .
C1 C2 1.522(5) .
C2 C2 1.533(7) 3_565
C21 C22 1.372(6) .
C22 C23 1.380(7) .
C23 C24 1.387(6) .
C24 C25 1.392(6) .
C25 C26 1.504(5) .
C26 C27 1.517(6) .
C31 C32 1.373(6) .
C32 C33 1.377(6) .
C33 C34 1.393(6) .
C34 C35 1.398(6) .
C35 C36 1.498(5) .
C36 C37 1.521(6) .
Cl1 O5 1.434(3) .
Cl1 O3 1.441(3) .
Cl1 O4 1.442(3) .
Cl1 O2 1.454(3) .
Cl11 O2 1.280(18) .
Cl11 O3 1.411(18) .
Cl11 O4 1.414(18) .
Cl11 O5 2.03(3) .
Cl2 O7 1.406(4) .
Cl2 O9 1.422(5) .
Cl2 O6 1.431(4) .
Cl2 O8 1.440(5) .
Cl22 O9 1.396(11) .
Cl22 O7 1.615(11) .
Cl22 O6 1.840(11) .

loop_
_geom_hbond_atom_site_label_D
_geom_hbond_atom_site_label_H
_geom_hbond_atom_site_label_A
_geom_hbond_distance_DH
_geom_hbond_distance_HA
_geom_hbond_distance_DA
_geom_hbond_angle_DHA
_geom_hbond_site_symmetry_A
O1 H1C O6 0.93 2.45 2.903(5) 110.2 2_545
O1 H1D O99 0.93 1.81 2.647(6) 149.0 .
O99 H99B O8 0.93 2.23 2.869(7) 125.2 4_576
O99 H99B O7 0.93 2.55 3.410(6) 154.2 4_576
O99 H99B Cl2 0.93 2.89 3.696(5) 145.9 4_576

loop_
_geom_torsion_atom_site_label_1
_geom_torsion_atom_site_label_2
_geom_torsion_atom_site_label_3
_geom_torsion_atom_site_label_4
_geom_torsion
_geom_torsion_site_symmetry_4
N3 Cu1 N2 C25 -139.8(4) .
N1 Cu1 N2 C25 -3.9(3) .
O1 Cu1 N2 C25 122.8(3) .
O2 Cu1 N2 C25 -102.7(3) .
N3 Cu1 N2 C21 35.5(5) .
N1 Cu1 N2 C21 171.3(3) .
O1 Cu1 N2 C21 -61.9(3) .
O2 Cu1 N2 C21 72.6(3) .
N2 Cu1 N1 C27 -19.3(3) .
N3 Cu1 N1 C27 144.3(2) .
O1 Cu1 N1 C27 -115.7(3) .
O2 Cu1 N1 C27 67.1(2) .
N2 Cu1 N1 C37 -138.6(2) .
N3 Cu1 N1 C37 25.0(3) .
O1 Cu1 N1 C37 125.0(2) .
O2 Cu1 N1 C37 -52.2(2) .
N2 Cu1 N1 C1 101.2(2) .
N3 Cu1 N1 C1 -95.2(2) .
O1 Cu1 N1 C1 4.8(3) .
O2 Cu1 N1 C1 -172.4(2) .
N2 Cu1 N3 C35 131.6(4) .
N1 Cu1 N3 C35 -4.2(3) .
O1 Cu1 N3 C35 -131.6(3) .
O2 Cu1 N3 C35 93.4(3) .
N2 Cu1 N3 C31 -36.0(5) .
N1 Cu1 N3 C31 -171.8(3) .
O1 Cu1 N3 C31 60.8(3) .
O2 Cu1 N3 C31 -74.2(3) .
C27 N1 C1 C2 -66.8(4) .
C37 N1 C1 C2 54.6(4) .
Cu1 N1 C1 C2 173.5(3) .
N1 C1 C2 C2 173.2(4) 3_565
C25 N2 C21 C22 -0.3(6) .
Cu1 N2 C21 C22 -175.9(3) .
N2 C21 C22 C23 1.3(6) .
C21 C22 C23 C24 -1.3(6) .
C22 C23 C24 C25 0.4(6) .
C21 N2 C25 C24 -0.8(6) .
Cu1 N2 C25 C24 174.2(3) .
C21 N2 C25 C26 178.9(3) .
Cu1 N2 C25 C26 -6.1(5) .
C23 C24 C25 N2 0.7(6) .
C23 C24 C25 C26 -179.0(4) .
N2 C25 C26 C27 41.1(5) .
C24 C25 C26 C27 -139.3(4) .
C37 N1 C27 C26 176.7(3) .
C1 N1 C27 C26 -58.9(4) .
Cu1 N1 C27 C26 55.3(4) .
C25 C26 C27 N1 -70.8(4) .
C35 N3 C31 C32 0.3(6) .
Cu1 N3 C31 C32 168.9(3) .
N3 C31 C32 C33 -0.9(6) .
C31 C32 C33 C34 1.1(6) .
C32 C33 C34 C35 -0.8(6) .
C31 N3 C35 C34 0.0(6) .
Cu1 N3 C35 C34 -166.8(3) .
C31 N3 C35 C36 -179.6(3) .
Cu1 N3 C35 C36 13.6(5) .
C33 C34 C35 N3 0.3(6) .
C33 C34 C35 C36 179.8(4) .
N3 C35 C36 C37 -44.8(5) .
C34 C35 C36 C37 135.7(4) .
C27 N1 C37 C36 179.5(3) .
C1 N1 C37 C36 55.1(4) .
Cu1 N1 C37 C36 -58.7(3) .
C35 C36 C37 N1 72.5(4) .
O3 Cl11 O2 Cl1 -81(3) .
O4 Cl11 O2 Cl1 81(3) .
O5 Cl11 O2 Cl1 -0.1(13) .
O3 Cl11 O2 Cu1 -153.7(8) .
O4 Cl11 O2 Cu1 9(5) .
O5 Cl11 O2 Cu1 -72(2) .
O5 Cl1 O2 Cl11 179.9(19) .
O3 Cl1 O2 Cl11 59.8(19) .
O4 Cl1 O2 Cl11 -60.2(19) .
O5 Cl1 O2 Cu1 -47.7(3) .
O3 Cl1 O2 Cu1 -167.8(2) .
O4 Cl1 O2 Cu1 72.2(3) .
N2 Cu1 O2 Cl11 80(3) .
N3 Cu1 O2 Cl11 -114(3) .
N1 Cu1 O2 Cl11 -18(3) .
O1 Cu1 O2 Cl11 165(3) .
N2 Cu1 O2 Cl1 47.7(3) .
N3 Cu1 O2 Cl1 -146.8(3) .
N1 Cu1 O2 Cl1 -50.2(3) .
O1 Cu1 O2 Cl1 132.9(3) .
O2 Cl11 O3 Cl1 89(3) .
O4 Cl11 O3 Cl1 -75(2) .
O5 Cl11 O3 Cl1 5.6(12) .
O5 Cl1 O3 Cl11 -171.6(18) .
O4 Cl1 O3 Cl11 67.8(17) .
O2 Cl1 O3 Cl11 -51.8(17) .
O2 Cl11 O4 Cl1 -89(3) .
O3 Cl11 O4 Cl1 75(2) .
O5 Cl11 O4 Cl1 -5.5(11) .
O5 Cl1 O4 Cl11 171.7(17) .
O3 Cl1 O4 Cl11 -67.7(17) .
O2 Cl1 O4 Cl11 52.0(17) .
O3 Cl1 O5 Cl11 119(11) .
O4 Cl1 O5 Cl11 -120(11) .
O2 Cl1 O5 Cl11 -1(11) .
O2 Cl11 O5 Cl1 179(100) .
O3 Cl11 O5 Cl1 -58(10) .
O4 Cl11 O5 Cl1 57(10) .
O7 Cl2 O6 Cl22 67.4(5) .
O9 Cl2 O6 Cl22 -54.6(5) .
O8 Cl2 O6 Cl22 -172.3(5) .
O9 Cl22 O6 Cl2 51.1(5) .
O7 Cl22 O6 Cl2 -49.2(3) .
O9 Cl2 O7 Cl22 47.5(5) .
O6 Cl2 O7 Cl22 -74.7(5) .
O8 Cl2 O7 Cl22 167.3(5) .
O9 Cl22 O7 Cl2 -45.8(4) .
O6 Cl22 O7 Cl2 45.0(3) .
O7 Cl22 O9 Cl2 42.0(4) .
O6 Cl22 O9 Cl2 -42.7(3) .
O7 Cl2 O9 Cl22 -53.6(6) .
O6 Cl2 O9 Cl22 68.5(5) .
O8 Cl2 O9 Cl22 -174.8(5) .

loop_
_diffrn_scan_number
_diffrn_scan_type
_diffrn_scan_start
_diffrn_scan_end
_diffrn_scan_width
_diffrn_scan_exptime
_diffrn_scan_omega
_diffrn_scan_theta
_diffrn_scan_kappa
_diffrn_scan_phi
_diffrn_scan_omega1
_diffrn_scan_theta1
_diffrn_scan_frames
1 omega -41.00 62.50 0.75 5.00 - 30.00 -79.00 0.00 0.00 0.00 138
2 omega -41.00 62.50 0.75 5.00 - 30.00 -79.00 90.00 0.00 0.00 138
3 omega -41.00 62.50 0.75 5.00 - 30.00 -79.00 180.00 0.00 0.00 138
4 omega -41.00 62.50 0.75 5.00 - 30.00 -79.00 270.00 0.00 0.00 138
